data_8103463
loop_
_publ_author_name
'Norrestam, R.'

_publ_section_title
;
 Structural investigations of two synthetic warwickites: Undistorted
 orthorhombic Mg Sc O B O3 and distorted monoclinic Mg0.76 Mn1.24 O B O3
;
_journal_name_full 'Zeitschrift fuer Kristallographie (149,1979-)'
_journal_page_first 1
_journal_page_last 11
_journal_paper_doi 10.1524/zkri.1989.189.1-2.1
_journal_volume 189
_journal_year 1989
_chemical_formula_sum 'B Mg O4 Sc'
_chemical_name_systematic 'Mg Sc O (B O3)'
_space_group_IT_number 62
_symmetry_space_group_name_Hall '-P 2c 2n'
_symmetry_space_group_name_H-M 'P n a m'
_cell_angle_alpha 90
_cell_angle_beta 90
_cell_angle_gamma 90
_cell_formula_units_Z 4
_cell_length_a 9.49
_cell_length_b 9.442
_cell_length_c 3.2189
_cell_volume 288.428
_citation_journal_id_ASTM ZEKRDZ
_cod_data_source_file boron0-1_347.cif
_cod_data_source_block B1Mg1O4Sc1
_cod_original_cell_volume 288.4282
_cod_original_sg_symbol_Hall '-P 2ac 2n (-x,z,y)'
_cod_original_formula_sum 'B1 Mg1 O4 Sc1'
_cod_database_code 8103463

loop_
_symmetry_equiv_pos_as_xyz
x,y,z
-x+1/2,y+1/2,-z
x+1/2,-y+1/2,-z+1/2
-x,-y,z+1/2
-x,-y,-z
x-1/2,-y-1/2,z
-x-1/2,y-1/2,z-1/2
x,y,-z-1/2

loop_
_atom_site_label
_atom_site_type_symbol
_atom_site_fract_x
_atom_site_fract_y
_atom_site_fract_z
_atom_site_occupancy
_atom_site_U_iso_or_equiv
Sc1 Sc+3 0.3861 0.5787 0.25 0.76 0.0
Mg1 Mg+2 0.3861 0.5787 0.25 0.24 0.0
B1 B+3 0.3275 0.8761 0.25 1 0.0
O1 O-2 -0.0118 0.1152 0.25 1 0.0
O4 O-2 0.4692 0.8604 0.25 1 0.0
O3 O-2 0.2434 0.7547 0.25 1 0.0
Mg2 Mg+2 0.4034 0.1897 0.25 0.76 0.0
O2 O-2 0.2657 0.0104 0.25 1 0.0
Sc2 Sc+3 0.4034 0.1897 0.25 0.24 0.0
